data_4071973
loop_
_publ_author_name
'Dabb, Serin L.'
'Messerle, Barbara A.'
'Wagler, J\"org'

_publ_section_title
;
 Formation of Metallacyclobutene Complexes via the Addition of Hydrazines
 to Ruthenium Vinylidene Complexes
;
_journal_issue 18
_journal_name_full Organometallics
_journal_page_first 4657
_journal_paper_doi 10.1021/om800494c
_journal_volume 27
_journal_year 2008
_chemical_formula_moiety 'C50 H60 Cl N6 P2 Ru, C24 H20 B, C4 H8 O '
_chemical_formula_sum 'C78 H88 B Cl N6 O P2 Ru'
_chemical_formula_weight 1334.81
_chemical_name_systematic
;
 ?
;
_space_group_IT_number 14
_symmetry_cell_setting monoclinic
_symmetry_space_group_name_Hall '-P 2ybc'
_symmetry_space_group_name_H-M 'P 1 21/c 1'
_atom_sites_solution_hydrogens geom
_atom_sites_solution_primary direct
_atom_sites_solution_secondary difmap
_audit_creation_method SHELXL-97
_cell_angle_alpha 90.00
_cell_angle_beta 92.9600(10)
_cell_angle_gamma 90.00
_cell_formula_units_Z 4
_cell_length_a 19.9209(4)
_cell_length_b 13.9488(3)
_cell_length_c 25.4091(6)
_cell_measurement_reflns_used 9099
_cell_measurement_temperature 250(2)
_cell_measurement_theta_max 24.72
_cell_measurement_theta_min 2.43
_cell_volume 7051.1(3)
_computing_cell_refinement 'Bruker SMART'
_computing_data_collection 'Bruker SMART'
_computing_data_reduction 'Bruker SAINT'
_computing_molecular_graphics 'Ortep32 (Farugia)'
_computing_publication_material 'Shelx-97/ciftab(Sheldrick, 1997)'
_computing_structure_refinement 'SHELXL-97 (Sheldrick, 1997)'
_computing_structure_solution 'SHELXS-97 (Sheldrick, 1990)'
_diffrn_ambient_temperature 250(2)
_diffrn_measured_fraction_theta_full 0.999
_diffrn_measured_fraction_theta_max 0.999
_diffrn_measurement_device_type 'CCD area detector'
_diffrn_measurement_method 'phi and omega scans'
_diffrn_radiation_monochromator graphite
_diffrn_radiation_source 'fine-focus sealed tube'
_diffrn_radiation_type MoK\a
_diffrn_radiation_wavelength 0.71073
_diffrn_reflns_av_R_equivalents 0.0526
_diffrn_reflns_av_sigmaI/netI 0.0562
_diffrn_reflns_limit_h_max 25
_diffrn_reflns_limit_h_min -21
_diffrn_reflns_limit_k_max 17
_diffrn_reflns_limit_k_min -17
_diffrn_reflns_limit_l_max 32
_diffrn_reflns_limit_l_min -32
_diffrn_reflns_number 60170
_diffrn_reflns_theta_full 27.00
_diffrn_reflns_theta_max 27.00
_diffrn_reflns_theta_min 2.36
_exptl_absorpt_coefficient_mu 0.354
_exptl_absorpt_correction_T_max 0.9325
_exptl_absorpt_correction_T_min 0.8204
_exptl_absorpt_correction_type multi-scan
_exptl_absorpt_process_details SADABS
_exptl_crystal_colour yellow
_exptl_crystal_density_diffrn 1.257
_exptl_crystal_density_method 'not measured'
_exptl_crystal_description polyhedron
_exptl_crystal_F_000 2808
_exptl_crystal_size_max 0.30
_exptl_crystal_size_mid 0.22
_exptl_crystal_size_min 0.20
_refine_diff_density_max 0.511
_refine_diff_density_min -0.436
_refine_diff_density_rms 0.059
_refine_ls_extinction_method none
_refine_ls_goodness_of_fit_ref 1.026
_refine_ls_hydrogen_treatment mixed
_refine_ls_matrix_type full
_refine_ls_number_parameters 869
_refine_ls_number_reflns 15371
_refine_ls_number_restraints 77
_refine_ls_restrained_S_all 1.025
_refine_ls_R_factor_all 0.0793
_refine_ls_R_factor_gt 0.0430
_refine_ls_shift/su_max 0.003
_refine_ls_shift/su_mean 0.000
_refine_ls_structure_factor_coef Fsqd
_refine_ls_weighting_details 'calc w=1/[\s^2^(Fo^2^)+(0.0550P)^2^+0.0000P] where P=(Fo^2^+2Fc^2^)/3'
_refine_ls_weighting_scheme calc
_refine_ls_wR_factor_gt 0.1010
_refine_ls_wR_factor_ref 0.1118
_reflns_number_gt 10382
_reflns_number_total 15371
_reflns_threshold_expression >2sigma(I)
_cod_data_source_file om800494c_si_003.cif
_cod_data_source_block sd00204
_cod_original_sg_symbol_Hall -P2ybc
_cod_original_sg_symbol_H-M P21/c
_cod_database_code 4071973

loop_
_symmetry_equiv_pos_as_xyz
'x, y, z'
'-x, y+1/2, -z+1/2'
'-x, -y, -z'
'x, -y-1/2, z-1/2'

loop_
_atom_site_label
_atom_site_type_symbol
_atom_site_fract_x
_atom_site_fract_y
_atom_site_fract_z
_atom_site_U_iso_or_equiv
_atom_site_adp_type
_atom_site_occupancy
_atom_site_symmetry_multiplicity
_atom_site_calc_flag
_atom_site_refinement_flags
_atom_site_disorder_assembly
_atom_site_disorder_group
Ru1 Ru 0.322509(9) 0.459239(14) 1.007161(8) 0.03030(7) Uani 1 1 d . . .
Cl1 Cl 0.43270(3) 0.45919(5) 1.05495(3) 0.04167(15) Uani 1 1 d . . .
P1 P 0.22558(3) 0.49148(5) 0.95429(3) 0.03227(15) Uani 1 1 d . . .
P2 P 0.27300(3) 0.41286(6) 1.08198(3) 0.04011(17) Uani 1 1 d . . .
N1 N 0.39038(11) 0.45955(16) 0.93910(9) 0.0355(5) Uani 1 1 d . . .
H1A H 0.3866(14) 0.4787(18) 0.9081(11) 0.043 Uiso 1 1 d . . .
H1B H 0.4311(14) 0.4743(18) 0.9515(11) 0.043 Uiso 1 1 d . . .
N2 N 0.38478(10) 0.35674(14) 0.93914(8) 0.0351(5) Uani 1 1 d . . .
N3 N 0.32299(10) 0.61458(15) 1.03153(9) 0.0399(5) Uani 1 1 d . . .
N4 N 0.28996(11) 0.65687(17) 1.07246(9) 0.0485(6) Uani 1 1 d . . .
N5 N 0.37485(12) 0.49567(18) 0.82473(9) 0.0486(6) Uani 1 1 d . . .
N6 N 0.30897(12) 0.51249(17) 0.81219(9) 0.0457(6) Uani 1 1 d . . .
C1 C 0.34578(12) 0.33362(17) 0.97809(9) 0.0332(5) Uani 1 1 d . B .
C2 C 0.34399(13) 0.22969(18) 0.99366(11) 0.0408(6) Uani 1 1 d . . .
H2A H 0.3362 0.1895 0.9623 0.049 Uiso 1 1 calc R A 1
H2B H 0.3073 0.2186 1.0172 0.049 Uiso 1 1 calc R A 1
C3 C 0.41150(15) 0.2037(2) 1.02174(13) 0.0563(8) Uani 0.40 1 d PD B 1
H3A H 0.4474 0.2156 0.9976 0.068 Uiso 0.40 1 calc PR B 1
H3B H 0.4191 0.2461 1.0522 0.068 Uiso 0.40 1 calc PR B 1
C4 C 0.4164(3) 0.1000(4) 1.0406(3) 0.063(2) Uani 0.40 1 d PD B 1
H4A H 0.4136 0.0563 1.0103 0.076 Uiso 0.40 1 calc PR B 1
H4B H 0.3793 0.0853 1.0632 0.076 Uiso 0.40 1 calc PR B 1
C5 C 0.4849(3) 0.0873(4) 1.0720(3) 0.0943(18) Uani 0.40 1 d PD B 1
H5A H 0.5217 0.1082 1.0505 0.113 Uiso 0.40 1 calc PR B 1
H5B H 0.4858 0.1262 1.1041 0.113 Uiso 0.40 1 calc PR B 1
C6 C 0.4935(10) -0.0184(5) 1.0862(5) 0.104(4) Uani 0.40 1 d PDU B 1
H6A H 0.4567 -0.0389 1.1070 0.156 Uiso 0.40 1 d PR B 1
H6B H 0.5357 -0.0278 1.1062 0.156 Uiso 0.40 1 d PR B 1
H6C H 0.4934 -0.0559 1.0540 0.156 Uiso 0.40 1 d PR B 1
C3C C 0.41150(15) 0.2037(2) 1.02174(13) 0.0563(8) Uani 0.40 1 d P B 2
H3G H 0.4474 0.2156 0.9976 0.068 Uiso 0.40 1 calc PR B 2
H3H H 0.4191 0.2461 1.0522 0.068 Uiso 0.40 1 calc PR B 2
C4C C 0.4164(3) 0.1000(4) 1.0406(3) 0.063(2) Uani 0.40 1 d P B 2
H4G H 0.4136 0.0563 1.0103 0.076 Uiso 0.40 1 calc PR B 2
H4H H 0.3793 0.0853 1.0632 0.076 Uiso 0.40 1 calc PR B 2
C5C C 0.4849(3) 0.0873(4) 1.0720(3) 0.0943(18) Uani 0.40 1 d PD B 2
H5G H 0.5201 0.0778 1.0469 0.113 Uiso 0.40 1 calc PR B 2
H5H H 0.4953 0.1465 1.0915 0.113 Uiso 0.40 1 calc PR B 2
C6C C 0.4869(9) 0.0036(7) 1.1107(5) 0.104(4) Uani 0.40 1 d PD B 2
H6J H 0.4462 0.0017 1.1300 0.156 Uiso 0.40 1 d PR B 2
H6K H 0.5255 0.0110 1.1352 0.156 Uiso 0.40 1 d PR B 2
H6L H 0.4911 -0.0555 1.0910 0.156 Uiso 0.40 1 d PR B 2
C3A C 0.41150(15) 0.2037(2) 1.02174(13) 0.0563(8) Uani 0.10 1 d PD B 3
H3C H 0.4445 0.1894 0.9956 0.068 Uiso 0.10 1 calc PR B 3
H3D H 0.4281 0.2582 1.0429 0.068 Uiso 0.10 1 calc PR B 3
C4A C 0.4032(16) 0.117(3) 1.0572(19) 0.057(9) Uani 0.10 1 d PDU B 3
H4C H 0.3838 0.0667 1.0341 0.069 Uiso 0.10 1 calc PR B 3
H4D H 0.3680 0.1346 1.0809 0.069 Uiso 0.10 1 calc PR B 3
C5A C 0.4577(12) 0.065(3) 1.0929(13) 0.065(5) Uani 0.10 1 d PDU B 3
H5C H 0.4637 0.1009 1.1259 0.078 Uiso 0.10 1 calc PR B 3
H5D H 0.4407 0.0013 1.1016 0.078 Uiso 0.10 1 calc PR B 3
C6A C 0.5265(15) 0.053(3) 1.0700(15) 0.065(5) Uani 0.10 1 d PDU B 3
H6D H 0.5625 0.0442 1.0967 0.098 Uiso 0.10 1 d PR B 3
H6E H 0.5378 0.1044 1.0465 0.098 Uiso 0.10 1 d PR B 3
H6F H 0.5203 -0.0061 1.0499 0.098 Uiso 0.10 1 d PR B 3
C3B C 0.41150(15) 0.2037(2) 1.02174(13) 0.0563(8) Uani 0.10 1 d PD B 4
H3E H 0.4454 0.1972 0.9954 0.068 Uiso 0.10 1 calc PR B 4
H3F H 0.4255 0.2562 1.0454 0.068 Uiso 0.10 1 calc PR B 4
C4B C 0.409(3) 0.111(3) 1.054(3) 0.057(9) Uani 0.10 1 d PD B 4
H4E H 0.3721 0.0715 1.0393 0.069 Uiso 0.10 1 calc PR B 4
H4F H 0.4004 0.1268 1.0901 0.069 Uiso 0.10 1 calc PR B 4
C5B C 0.475(2) 0.052(3) 1.0530(13) 0.065(5) Uani 0.10 1 d PD B 4
H5E H 0.4674 -0.0175 1.0534 0.078 Uiso 0.10 1 calc PR B 4
H5F H 0.5031 0.0688 1.0236 0.078 Uiso 0.10 1 calc PR B 4
C6B C 0.5041(15) 0.090(2) 1.1058(11) 0.065(5) Uani 0.10 1 d PD B 4
H6G H 0.5041 0.0897 1.1058 0.098 Uiso 0.10 1 d PR B 4
H6H H 0.5041 0.0897 1.1058 0.098 Uiso 0.10 1 d PR B 4
H6I H 0.5041 0.0897 1.1058 0.098 Uiso 0.10 1 d PR B 4
C9 C 0.42160(12) 0.30232(18) 0.90229(10) 0.0382(6) Uani 1 1 d . . .
C10 C 0.38814(14) 0.2388(2) 0.86888(12) 0.0563(8) Uani 1 1 d . . .
H10 H 0.3418 0.2282 0.8715 0.068 Uiso 1 1 calc R . .
C11 C 0.42317(17) 0.1909(3) 0.83151(14) 0.0751(11) Uani 1 1 d . . .
H11 H 0.4006 0.1474 0.8085 0.090 Uiso 1 1 calc R . .
C12 C 0.49091(17) 0.2063(3) 0.82768(14) 0.0723(10) Uani 1 1 d . . .
H12 H 0.5145 0.1735 0.8021 0.087 Uiso 1 1 calc R . .
C13 C 0.52405(15) 0.2698(2) 0.86123(13) 0.0585(8) Uani 1 1 d . . .
H13 H 0.5703 0.2804 0.8585 0.070 Uiso 1 1 calc R . .
C14 C 0.48974(13) 0.3181(2) 0.89896(11) 0.0458(7) Uani 1 1 d . . .
H14 H 0.5125 0.3611 0.9221 0.055 Uiso 1 1 calc R . .
C15 C 0.40725(14) 0.5320(2) 0.78468(11) 0.0470(7) Uani 1 1 d . . .
C16 C 0.36216(16) 0.5705(2) 0.74735(12) 0.0600(8) Uani 1 1 d . . .
H16 H 0.3724 0.5997 0.7154 0.072 Uiso 1 1 calc R . .
C17 C 0.29949(15) 0.5576(2) 0.76626(11) 0.0570(8) Uani 1 1 d . . .
C18 C 0.48214(17) 0.5230(3) 0.78498(15) 0.0813(12) Uani 1 1 d . . .
H18A H 0.4976 0.4806 0.8134 0.122 Uiso 1 1 calc R . .
H18B H 0.5024 0.5857 0.7902 0.122 Uiso 1 1 calc R . .
H18C H 0.4949 0.4968 0.7516 0.122 Uiso 1 1 calc R . .
C19 C 0.23103(18) 0.5876(4) 0.74497(15) 0.1178(19) Uani 1 1 d . . .
H19A H 0.1970 0.5522 0.7628 0.177 Uiso 1 1 calc R . .
H19B H 0.2267 0.5743 0.7075 0.177 Uiso 1 1 calc R . .
H19C H 0.2251 0.6557 0.7508 0.177 Uiso 1 1 calc R . .
C20 C 0.26053(14) 0.4774(2) 0.84892(11) 0.0474(7) Uani 1 1 d . . .
H20A H 0.2778 0.4184 0.8655 0.057 Uiso 1 1 calc R . .
H20B H 0.2183 0.4619 0.8293 0.057 Uiso 1 1 calc R . .
C21 C 0.24659(13) 0.55094(19) 0.89192(10) 0.0407(6) Uani 1 1 d . . .
H21A H 0.2091 0.5923 0.8797 0.049 Uiso 1 1 calc R . .
H21B H 0.2863 0.5915 0.8984 0.049 Uiso 1 1 calc R . .
C22 C 0.16715(12) 0.40196(18) 0.92490(9) 0.0360(6) Uani 1 1 d . . .
C23 C 0.18652(14) 0.30704(19) 0.91915(11) 0.0446(7) Uani 1 1 d . . .
H23 H 0.2284 0.2868 0.9339 0.054 Uiso 1 1 calc R . .
C24 C 0.14558(17) 0.2420(2) 0.89223(13) 0.0617(9) Uani 1 1 d . . .
H24 H 0.1593 0.1779 0.8891 0.074 Uiso 1 1 calc R . .
C25 C 0.08467(17) 0.2709(3) 0.86992(14) 0.0697(10) Uani 1 1 d . . .
H25 H 0.0563 0.2263 0.8522 0.084 Uiso 1 1 calc R . .
C26 C 0.06524(15) 0.3654(3) 0.87355(13) 0.0640(9) Uani 1 1 d . . .
H26 H 0.0243 0.3856 0.8572 0.077 Uiso 1 1 calc R . .
C27 C 0.10555(13) 0.4302(2) 0.90103(11) 0.0485(7) Uani 1 1 d . . .
H27 H 0.0915 0.4943 0.9038 0.058 Uiso 1 1 calc R . .
C28 C 0.16858(12) 0.5813(2) 0.98098(10) 0.0385(6) Uani 1 1 d . . .
C29 C 0.11162(13) 0.5544(2) 1.00682(11) 0.0470(7) Uani 1 1 d . . .
H29 H 0.1000 0.4892 1.0091 0.056 Uiso 1 1 calc R . .
C30 C 0.07183(15) 0.6239(3) 1.02926(12) 0.0628(9) Uani 1 1 d . . .
H30 H 0.0335 0.6055 1.0468 0.075 Uiso 1 1 calc R . .
C31 C 0.08830(19) 0.7188(3) 1.02584(14) 0.0779(12) Uani 1 1 d . . .
H31 H 0.0615 0.7652 1.0414 0.093 Uiso 1 1 calc R . .
C32 C 0.14342(17) 0.7466(2) 0.99992(14) 0.0663(9) Uani 1 1 d . . .
H32 H 0.1539 0.8121 0.9971 0.080 Uiso 1 1 calc R . .
C33 C 0.18402(15) 0.6781(2) 0.97764(11) 0.0499(7) Uani 1 1 d . . .
H33 H 0.2222 0.6975 0.9602 0.060 Uiso 1 1 calc R . .
C34 C 0.35681(14) 0.6865(2) 1.01001(12) 0.0473(7) Uani 1 1 d . . .
C35 C 0.34401(17) 0.7727(2) 1.03568(14) 0.0640(9) Uani 1 1 d . . .
H35 H 0.3612 0.8334 1.0277 0.077 Uiso 1 1 calc R . .
C36 C 0.30196(17) 0.7518(2) 1.07430(14) 0.0635(9) Uani 1 1 d . . .
C37 C 0.40320(15) 0.6739(2) 0.96638(12) 0.0549(8) Uani 1 1 d . . .
H37A H 0.4415 0.6356 0.9787 0.082 Uiso 1 1 calc R . .
H37B H 0.4186 0.7362 0.9550 0.082 Uiso 1 1 calc R . .
H37C H 0.3797 0.6418 0.9370 0.082 Uiso 1 1 calc R . .
C38 C 0.2724(2) 0.8162(3) 1.11470(18) 0.1045(15) Uani 1 1 d . . .
H38A H 0.2240 0.8187 1.1086 0.157 Uiso 1 1 calc R . .
H38B H 0.2909 0.8802 1.1118 0.157 Uiso 1 1 calc R . .
H38C H 0.2833 0.7911 1.1497 0.157 Uiso 1 1 calc R . .
C39 C 0.24730(15) 0.6028(2) 1.10627(12) 0.0565(8) Uani 1 1 d . . .
H39A H 0.2058 0.5855 1.0861 0.068 Uiso 1 1 calc R . .
H39B H 0.2350 0.6439 1.1355 0.068 Uiso 1 1 calc R . .
C40 C 0.28001(15) 0.5117(2) 1.12867(11) 0.0544(8) Uani 1 1 d . . .
H40A H 0.2584 0.4936 1.1610 0.065 Uiso 1 1 calc R . .
H40B H 0.3276 0.5242 1.1378 0.065 Uiso 1 1 calc R . .
C41 C 0.18359(13) 0.3817(2) 1.08165(10) 0.0457(7) Uani 1 1 d . . .
C42 C 0.15861(14) 0.3170(2) 1.04395(12) 0.0540(8) Uani 1 1 d . . .
H42 H 0.1879 0.2907 1.0200 0.065 Uiso 1 1 calc R . .
C43 C 0.09124(16) 0.2903(3) 1.04086(13) 0.0679(10) Uani 1 1 d . . .
H43 H 0.0750 0.2472 1.0148 0.082 Uiso 1 1 calc R . .
C44 C 0.04868(17) 0.3278(3) 1.07652(15) 0.0789(12) Uani 1 1 d . . .
H44 H 0.0031 0.3102 1.0747 0.095 Uiso 1 1 calc R . .
C45 C 0.07214(16) 0.3908(3) 1.11482(14) 0.0766(11) Uani 1 1 d . . .
H45 H 0.0425 0.4157 1.1390 0.092 Uiso 1 1 calc R . .
C46 C 0.13988(15) 0.4179(3) 1.11801(12) 0.0607(9) Uani 1 1 d . . .
H46 H 0.1559 0.4604 1.1445 0.073 Uiso 1 1 calc R . .
C47 C 0.30872(14) 0.3128(2) 1.12207(11) 0.0497(7) Uani 1 1 d . . .
C48 C 0.27592(16) 0.2266(2) 1.12761(13) 0.0639(9) Uani 1 1 d . . .
H48 H 0.2348 0.2161 1.1087 0.077 Uiso 1 1 calc R . .
C49 C 0.3024(2) 0.1552(3) 1.16041(15) 0.0806(11) Uani 1 1 d . . .
H49 H 0.2793 0.0969 1.1634 0.097 Uiso 1 1 calc R . .
C50 C 0.3621(2) 0.1694(3) 1.18847(16) 0.0904(13) Uani 1 1 d . . .
H50 H 0.3800 0.1212 1.2109 0.108 Uiso 1 1 calc R . .
C51 C 0.39538(19) 0.2538(3) 1.18369(16) 0.0904(13) Uani 1 1 d . . .
H51 H 0.4364 0.2634 1.2029 0.108 Uiso 1 1 calc R . .
C52 C 0.36965(16) 0.3267(3) 1.15060(13) 0.0702(10) Uani 1 1 d . . .
H52 H 0.3933 0.3846 1.1476 0.084 Uiso 1 1 calc R . .
B1 B 0.20627(17) 0.9388(3) 0.82560(13) 0.0488(8) Uani 1 1 d D . .
C53 C 0.19428(15) 1.0437(2) 0.79690(11) 0.0517(7) Uani 1 1 d . C .
C54 C 0.13422(16) 1.0752(3) 0.77272(13) 0.0615(9) Uani 1 1 d . . .
H54 H 0.0972 1.0333 0.7709 0.074 Uiso 1 1 calc R C .
C55 C 0.12681(18) 1.1670(3) 0.75092(13) 0.0710(10) Uani 1 1 d . C .
H55 H 0.0851 1.1857 0.7352 0.085 Uiso 1 1 calc R . .
C56 C 0.1794(2) 1.2299(3) 0.75222(14) 0.0789(11) Uani 1 1 d . . .
H56 H 0.1747 1.2910 0.7369 0.095 Uiso 1 1 calc R C .
C57 C 0.23955(19) 1.2014(3) 0.77659(16) 0.0850(12) Uani 1 1 d . C .
H57 H 0.2764 1.2436 0.7782 0.102 Uiso 1 1 calc R . .
C58 C 0.24584(17) 1.1123(3) 0.79845(14) 0.0699(10) Uani 1 1 d . . .
H58 H 0.2872 1.0959 0.8156 0.084 Uiso 1 1 calc R C .
C59 C 0.27992(14) 0.8935(2) 0.81224(11) 0.0489(7) Uani 1 1 d . C .
C60 C 0.31204(17) 0.8217(2) 0.84236(13) 0.0673(9) Uani 1 1 d . . .
H60 H 0.2920 0.8007 0.8730 0.081 Uiso 1 1 calc R C .
C61 C 0.37180(19) 0.7798(3) 0.82935(15) 0.0822(11) Uani 1 1 d . C .
H61 H 0.3918 0.7326 0.8514 0.099 Uiso 1 1 calc R . .
C62 C 0.40180(17) 0.8066(3) 0.78470(16) 0.0787(11) Uani 1 1 d . . .
H62 H 0.4425 0.7785 0.7757 0.094 Uiso 1 1 calc R C .
C63 C 0.37184(17) 0.8748(3) 0.75341(15) 0.0834(12) Uani 1 1 d . C .
H63 H 0.3913 0.8929 0.7220 0.100 Uiso 1 1 calc R . .
C64 C 0.31271(17) 0.9178(3) 0.76756(13) 0.0731(10) Uani 1 1 d . . .
H64 H 0.2939 0.9661 0.7456 0.088 Uiso 1 1 calc R C .
C65 C 0.19936(16) 0.9618(2) 0.88851(12) 0.0530(8) Uani 1 1 d . C .
C66 C 0.13591(19) 0.9775(2) 0.90828(14) 0.0674(10) Uani 1 1 d . . .
H66 H 0.0976 0.9673 0.8858 0.081 Uiso 1 1 calc R C .
C67 C 0.1271(2) 1.0074(3) 0.95943(17) 0.0848(12) Uani 1 1 d . C .
H67 H 0.0835 1.0181 0.9707 0.102 Uiso 1 1 calc R . .
C68 C 0.1819(3) 1.0215(3) 0.99379(16) 0.0913(15) Uani 1 1 d . . .
H68 H 0.1761 1.0410 1.0287 0.110 Uiso 1 1 calc R C .
C69 C 0.2452(3) 1.0066(3) 0.97611(15) 0.0869(13) Uani 1 1 d . C .
H69 H 0.2831 1.0164 0.9991 0.104 Uiso 1 1 calc R . .
C70 C 0.25368(19) 0.9769(2) 0.92423(13) 0.0659(9) Uani 1 1 d . . .
H70 H 0.2974 0.9668 0.9132 0.079 Uiso 1 1 calc R C .
C71 C 0.1526(9) 0.8520(12) 0.8103(4) 0.0430(19) Uani 0.50 1 d PDU C 1
C72 C 0.1294(14) 0.7800(16) 0.8435(6) 0.060(3) Uani 0.50 1 d PD C 1
H72 H 0.1399 0.7850 0.8799 0.072 Uiso 0.50 1 calc PR C 1
C73 C 0.0916(10) 0.7018(11) 0.8255(6) 0.072(3) Uani 0.50 1 d PD C 1
H73 H 0.0812 0.6528 0.8491 0.086 Uiso 0.50 1 calc PR C 1
C74 C 0.0691(12) 0.6952(14) 0.7734(6) 0.086(4) Uani 0.50 1 d PD C 1
H74 H 0.0412 0.6445 0.7614 0.103 Uiso 0.50 1 calc PR C 1
C75 C 0.0891(10) 0.7656(12) 0.7396(4) 0.073(3) Uani 0.50 1 d PD C 1
H75 H 0.0740 0.7635 0.7040 0.088 Uiso 0.50 1 calc PR C 1
C76 C 0.1312(12) 0.8397(14) 0.7572(4) 0.058(2) Uani 0.50 1 d PD C 1
H76 H 0.1460 0.8837 0.7324 0.069 Uiso 0.50 1 calc PR C 1
C71A C 0.1527(9) 0.8628(12) 0.7969(4) 0.0430(19) Uani 0.50 1 d PD C 2
C72A C 0.1249(14) 0.7913(16) 0.8280(6) 0.060(3) Uani 0.50 1 d PD C 2
H72A H 0.1360 0.7900 0.8644 0.072 Uiso 0.50 1 calc PR C 2
C73A C 0.0814(10) 0.7224(12) 0.8063(6) 0.072(3) Uani 0.50 1 d PD C 2
H73A H 0.0611 0.6778 0.8282 0.086 Uiso 0.50 1 calc PR C 2
C74A C 0.0681(12) 0.7196(14) 0.7526(5) 0.086(4) Uani 0.50 1 d PD C 2
H74A H 0.0385 0.6730 0.7380 0.103 Uiso 0.50 1 calc PR C 2
C75A C 0.0976(10) 0.7842(13) 0.7199(4) 0.073(3) Uani 0.50 1 d PD C 2
H75A H 0.0907 0.7796 0.6831 0.088 Uiso 0.50 1 calc PR C 2
C76A C 0.1379(12) 0.8563(15) 0.7423(4) 0.058(2) Uani 0.50 1 d PD C 2
H76A H 0.1559 0.9025 0.7201 0.069 Uiso 0.50 1 calc PR C 2
O1S O 0.1438(4) 0.4757(6) 0.6351(4) 0.195(3) Uani 0.58 1 d PD D 1
C1S C 0.1055(5) 0.5437(7) 0.6285(6) 0.195(3) Uani 0.58 1 d PD D 1
H1S1 H 0.0951 0.5522 0.5906 0.234 Uiso 0.58 1 calc PR D 1
H1S2 H 0.1278 0.6021 0.6418 0.234 Uiso 0.58 1 calc PR D 1
C2S C 0.0388(5) 0.5294(9) 0.6570(7) 0.195(3) Uani 0.58 1 d PD D 1
H2S1 H -0.0005 0.5416 0.6331 0.234 Uiso 0.58 1 calc PR D 1
H2S2 H 0.0369 0.5712 0.6879 0.234 Uiso 0.58 1 calc PR D 1
C3S C 0.0433(5) 0.4214(9) 0.6733(6) 0.195(3) Uani 0.58 1 d PD D 1
H3S1 H 0.0512 0.4119 0.7113 0.234 Uiso 0.58 1 calc PR D 1
H3S2 H 0.0047 0.3834 0.6599 0.234 Uiso 0.58 1 calc PR D 1
C4S C 0.1073(5) 0.4066(8) 0.6416(7) 0.195(3) Uani 0.58 1 d PD D 1
H4S1 H 0.1345 0.3565 0.6594 0.234 Uiso 0.58 1 calc PR D 1
H4S2 H 0.0929 0.3817 0.6068 0.234 Uiso 0.58 1 calc PR D 1
O1T O 0.0541(7) 0.5186(7) 0.6019(5) 0.168(3) Uani 0.42 1 d PD E 2
C1T C 0.0498(9) 0.4312(8) 0.5987(6) 0.168(3) Uani 0.42 1 d PD E 2
H1T1 H 0.0807 0.4083 0.5726 0.202 Uiso 0.42 1 calc PR E 2
H1T2 H 0.0041 0.4140 0.5861 0.202 Uiso 0.42 1 calc PR E 2
C2T C 0.0666(10) 0.3800(9) 0.6522(6) 0.168(3) Uani 0.42 1 d PD E 2
H2T1 H 0.1113 0.3505 0.6532 0.202 Uiso 0.42 1 calc PR E 2
H2T2 H 0.0330 0.3313 0.6597 0.202 Uiso 0.42 1 calc PR E 2
C3T C 0.0641(10) 0.4667(9) 0.6911(6) 0.168(3) Uani 0.42 1 d PD E 2
H3T1 H 0.0236 0.4664 0.7114 0.202 Uiso 0.42 1 calc PR E 2
H3T2 H 0.1043 0.4709 0.7149 0.202 Uiso 0.42 1 calc PR E 2
C4T C 0.0622(11) 0.5457(12) 0.6477(5) 0.168(3) Uani 0.42 1 d PD E 2
H4T1 H 0.0259 0.5905 0.6548 0.202 Uiso 0.42 1 calc PR E 2
H4T2 H 0.1045 0.5816 0.6510 0.202 Uiso 0.42 1 calc PR E 2

loop_
_atom_site_aniso_label
_atom_site_aniso_U_11
_atom_site_aniso_U_22
_atom_site_aniso_U_33
_atom_site_aniso_U_23
_atom_site_aniso_U_13
_atom_site_aniso_U_12
Ru1 0.02652(11) 0.03596(11) 0.02856(11) -0.00325(9) 0.00281(8) -0.00086(9)
Cl1 0.0313(3) 0.0515(4) 0.0417(4) -0.0033(3) -0.0031(3) -0.0034(3)
P1 0.0285(3) 0.0393(3) 0.0293(3) -0.0024(3) 0.0044(3) 0.0013(3)
P2 0.0313(4) 0.0604(4) 0.0287(4) 0.0022(3) 0.0024(3) -0.0004(3)
N1 0.0319(12) 0.0397(12) 0.0351(12) -0.0002(10) 0.0032(10) -0.0025(11)
N2 0.0316(11) 0.0363(11) 0.0375(12) -0.0081(9) 0.0039(9) -0.0007(9)
N3 0.0347(12) 0.0404(12) 0.0442(13) -0.0110(10) -0.0014(10) 0.0036(10)
N4 0.0424(14) 0.0553(15) 0.0474(15) -0.0215(11) -0.0027(11) 0.0042(12)
N5 0.0433(15) 0.0618(15) 0.0409(14) 0.0093(11) 0.0054(11) 0.0001(12)
N6 0.0422(14) 0.0634(15) 0.0320(13) 0.0020(11) 0.0083(10) -0.0026(12)
C1 0.0278(13) 0.0403(14) 0.0313(14) -0.0027(10) -0.0004(10) -0.0026(11)
C2 0.0391(15) 0.0361(14) 0.0471(16) -0.0002(12) 0.0033(12) -0.0012(12)
C3 0.0487(18) 0.0501(17) 0.069(2) 0.0040(15) -0.0074(15) 0.0067(15)
C4 0.053(3) 0.057(3) 0.081(5) 0.013(3) 0.006(3) 0.017(3)
C5 0.088(4) 0.075(4) 0.116(6) 0.034(3) -0.028(4) 0.006(4)
C6 0.114(5) 0.088(5) 0.108(8) 0.037(5) -0.013(6) 0.026(4)
C3C 0.0487(18) 0.0501(17) 0.069(2) 0.0040(15) -0.0074(15) 0.0067(15)
C4C 0.053(3) 0.057(3) 0.081(5) 0.013(3) 0.006(3) 0.017(3)
C5C 0.088(4) 0.075(4) 0.116(6) 0.034(3) -0.028(4) 0.006(4)
C6C 0.114(5) 0.088(5) 0.108(8) 0.037(5) -0.013(6) 0.026(4)
C3A 0.0487(18) 0.0501(17) 0.069(2) 0.0040(15) -0.0074(15) 0.0067(15)
C4A 0.057(11) 0.052(10) 0.062(11) -0.010(7) -0.008(7) 0.006(7)
C5A 0.066(7) 0.059(7) 0.069(7) 0.001(5) -0.001(5) 0.004(5)
C6A 0.066(7) 0.059(7) 0.069(7) 0.001(5) -0.001(5) 0.004(5)
C3B 0.0487(18) 0.0501(17) 0.069(2) 0.0040(15) -0.0074(15) 0.0067(15)
C4B 0.057(11) 0.052(10) 0.062(11) -0.010(7) -0.008(7) 0.006(7)
C5B 0.066(7) 0.059(7) 0.069(7) 0.001(5) -0.001(5) 0.004(5)
C6B 0.066(7) 0.059(7) 0.069(7) 0.001(5) -0.001(5) 0.004(5)
C9 0.0323(14) 0.0438(15) 0.0389(15) -0.0069(12) 0.0061(11) 0.0043(12)
C10 0.0366(16) 0.072(2) 0.061(2) -0.0279(16) 0.0060(14) -0.0054(15)
C11 0.060(2) 0.095(3) 0.071(2) -0.048(2) 0.0089(18) -0.009(2)
C12 0.057(2) 0.092(3) 0.070(2) -0.036(2) 0.0188(18) 0.007(2)
C13 0.0352(16) 0.077(2) 0.065(2) -0.0095(17) 0.0138(15) 0.0043(16)
C14 0.0355(16) 0.0563(17) 0.0458(17) -0.0095(13) 0.0030(13) -0.0006(14)
C15 0.0418(16) 0.0554(17) 0.0446(17) 0.0020(13) 0.0080(13) -0.0024(14)
C16 0.057(2) 0.085(2) 0.0394(17) 0.0158(16) 0.0113(15) 0.0074(18)
C17 0.0473(18) 0.089(2) 0.0353(16) 0.0102(15) 0.0067(14) 0.0116(17)
C18 0.050(2) 0.117(3) 0.077(3) 0.033(2) 0.0129(19) 0.002(2)
C19 0.057(2) 0.236(6) 0.062(3) 0.058(3) 0.0145(19) 0.042(3)
C20 0.0437(17) 0.0641(19) 0.0352(15) -0.0048(13) 0.0101(13) -0.0072(14)
C21 0.0346(14) 0.0496(16) 0.0385(15) 0.0027(12) 0.0056(12) 0.0010(13)
C22 0.0318(14) 0.0464(15) 0.0302(14) -0.0035(11) 0.0063(11) -0.0033(12)
C23 0.0418(16) 0.0505(16) 0.0419(16) -0.0047(13) 0.0050(13) -0.0045(14)
C24 0.066(2) 0.0534(19) 0.066(2) -0.0155(16) 0.0100(18) -0.0135(17)
C25 0.053(2) 0.085(3) 0.072(2) -0.028(2) 0.0060(18) -0.023(2)
C26 0.0381(17) 0.097(3) 0.056(2) -0.0199(19) -0.0026(14) -0.0072(18)
C27 0.0357(16) 0.0643(18) 0.0455(17) -0.0088(14) 0.0006(13) 0.0009(14)
C28 0.0334(15) 0.0481(15) 0.0336(15) -0.0056(11) -0.0020(11) 0.0104(12)
C29 0.0348(15) 0.0647(19) 0.0415(16) -0.0031(13) 0.0033(12) 0.0091(14)
C30 0.0436(18) 0.094(3) 0.051(2) -0.0132(18) 0.0089(15) 0.0182(19)
C31 0.067(2) 0.093(3) 0.073(3) -0.037(2) -0.006(2) 0.039(2)
C32 0.065(2) 0.056(2) 0.077(2) -0.0216(17) -0.0120(19) 0.0179(18)
C33 0.0476(17) 0.0508(17) 0.0505(18) -0.0063(13) -0.0047(14) 0.0068(14)
C34 0.0431(17) 0.0424(16) 0.0551(19) -0.0050(13) -0.0104(14) -0.0005(14)
C35 0.063(2) 0.0414(17) 0.085(3) -0.0161(17) -0.0140(19) 0.0013(16)
C36 0.057(2) 0.0552(19) 0.077(2) -0.0303(17) -0.0110(18) 0.0081(17)
C37 0.0552(19) 0.0457(16) 0.064(2) 0.0020(14) 0.0014(16) -0.0156(15)
C38 0.103(3) 0.087(3) 0.123(4) -0.063(3) 0.005(3) 0.017(2)
C39 0.0466(18) 0.076(2) 0.0476(18) -0.0243(16) 0.0034(14) 0.0100(17)
C40 0.0424(17) 0.085(2) 0.0359(16) -0.0105(15) 0.0019(13) 0.0009(16)
C41 0.0325(14) 0.0720(19) 0.0327(15) 0.0139(14) 0.0030(12) 0.0000(14)
C42 0.0397(17) 0.079(2) 0.0432(18) 0.0122(15) 0.0036(13) -0.0079(16)
C43 0.049(2) 0.097(3) 0.057(2) 0.0147(19) -0.0068(16) -0.0185(19)
C44 0.0401(19) 0.135(4) 0.062(2) 0.026(2) 0.0041(18) -0.016(2)
C45 0.045(2) 0.130(3) 0.056(2) 0.020(2) 0.0213(17) 0.005(2)
C46 0.0429(18) 0.097(2) 0.0428(18) 0.0090(17) 0.0112(14) -0.0014(18)
C47 0.0401(16) 0.072(2) 0.0377(16) 0.0138(14) 0.0056(13) 0.0058(15)
C48 0.055(2) 0.076(2) 0.060(2) 0.0149(17) 0.0024(16) -0.0001(18)
C49 0.075(3) 0.081(3) 0.085(3) 0.032(2) 0.001(2) -0.001(2)
C50 0.078(3) 0.106(3) 0.086(3) 0.049(3) -0.002(2) 0.014(3)
C51 0.063(2) 0.122(4) 0.083(3) 0.041(3) -0.023(2) 0.006(2)
C52 0.051(2) 0.091(3) 0.066(2) 0.0321(19) -0.0120(17) -0.0070(19)
B1 0.0393(18) 0.068(2) 0.0389(18) -0.0020(16) 0.0033(14) -0.0076(17)
C53 0.0441(17) 0.071(2) 0.0394(16) 0.0014(15) 0.0009(13) -0.0046(16)
C54 0.0457(19) 0.082(2) 0.057(2) -0.0033(18) 0.0015(15) -0.0011(18)
C55 0.062(2) 0.095(3) 0.055(2) 0.0019(19) -0.0063(17) 0.019(2)
C56 0.081(3) 0.090(3) 0.066(3) 0.024(2) 0.000(2) 0.003(2)
C57 0.067(2) 0.090(3) 0.096(3) 0.032(2) -0.008(2) -0.020(2)
C58 0.052(2) 0.084(2) 0.072(2) 0.026(2) -0.0108(17) -0.0158(19)
C59 0.0412(16) 0.0648(19) 0.0403(17) 0.0034(14) -0.0011(13) -0.0070(15)
C60 0.072(2) 0.073(2) 0.058(2) 0.0137(17) 0.0171(18) 0.0039(19)
C61 0.079(3) 0.096(3) 0.072(3) 0.012(2) 0.004(2) 0.027(2)
C62 0.053(2) 0.107(3) 0.076(3) -0.004(2) 0.006(2) 0.014(2)
C63 0.058(2) 0.133(4) 0.061(2) 0.020(2) 0.0187(18) 0.020(2)
C64 0.056(2) 0.116(3) 0.048(2) 0.0228(19) 0.0081(16) 0.018(2)
C65 0.063(2) 0.0485(16) 0.0476(18) 0.0052(14) 0.0057(15) -0.0078(16)
C66 0.075(2) 0.073(2) 0.056(2) -0.0039(17) 0.0169(18) 0.0041(18)
C67 0.112(4) 0.071(2) 0.075(3) -0.004(2) 0.036(3) 0.006(2)
C68 0.154(5) 0.063(2) 0.059(3) -0.0105(19) 0.029(3) -0.008(3)
C69 0.128(4) 0.078(3) 0.053(2) -0.0028(19) -0.007(2) -0.036(3)
C70 0.072(2) 0.070(2) 0.056(2) -0.0010(17) 0.0017(18) -0.0185(18)
C71 0.0343(16) 0.063(3) 0.033(5) 0.003(4) 0.007(4) 0.003(2)
C72 0.055(3) 0.071(5) 0.055(8) -0.003(5) 0.020(6) -0.013(4)
C73 0.051(6) 0.060(6) 0.107(11) 0.006(5) 0.019(7) -0.007(5)
C74 0.048(3) 0.077(9) 0.131(13) -0.025(8) -0.003(9) -0.011(6)
C75 0.066(6) 0.095(7) 0.056(8) -0.020(7) -0.016(7) 0.007(4)
C76 0.063(4) 0.070(6) 0.040(5) 0.002(5) 0.003(6) 0.001(3)
C71A 0.0343(16) 0.063(3) 0.033(5) 0.003(4) 0.007(4) 0.003(2)
C72A 0.055(3) 0.071(5) 0.055(8) -0.003(5) 0.020(6) -0.013(4)
C73A 0.051(6) 0.060(6) 0.107(11) 0.006(5) 0.019(7) -0.007(5)
C74A 0.048(3) 0.077(9) 0.131(13) -0.025(8) -0.003(9) -0.011(6)
C75A 0.066(6) 0.095(7) 0.056(8) -0.020(7) -0.016(7) 0.007(4)
C76A 0.063(4) 0.070(6) 0.040(5) 0.002(5) 0.003(6) 0.001(3)
O1S 0.094(4) 0.145(5) 0.345(7) -0.026(5) 0.000(4) 0.018(3)
C1S 0.094(4) 0.145(5) 0.345(7) -0.026(5) 0.000(4) 0.018(3)
C2S 0.094(4) 0.145(5) 0.345(7) -0.026(5) 0.000(4) 0.018(3)
C3S 0.094(4) 0.145(5) 0.345(7) -0.026(5) 0.000(4) 0.018(3)
C4S 0.094(4) 0.145(5) 0.345(7) -0.026(5) 0.000(4) 0.018(3)
O1T 0.220(8) 0.111(5) 0.178(7) -0.027(4) 0.059(6) 0.005(5)
C1T 0.220(8) 0.111(5) 0.178(7) -0.027(4) 0.059(6) 0.005(5)
C2T 0.220(8) 0.111(5) 0.178(7) -0.027(4) 0.059(6) 0.005(5)
C3T 0.220(8) 0.111(5) 0.178(7) -0.027(4) 0.059(6) 0.005(5)
C4T 0.220(8) 0.111(5) 0.178(7) -0.027(4) 0.059(6) 0.005(5)

loop_
_atom_type_symbol
_atom_type_description
_atom_type_scat_dispersion_real
_atom_type_scat_dispersion_imag
_atom_type_scat_source
C C 0.0033 0.0016 'International Tables Vol C Tables 4.2.6.8 and 6.1.1.4'
H H 0.0000 0.0000 'International Tables Vol C Tables 4.2.6.8 and 6.1.1.4'
B B 0.0013 0.0007 'International Tables Vol C Tables 4.2.6.8 and 6.1.1.4'
N N 0.0061 0.0033 'International Tables Vol C Tables 4.2.6.8 and 6.1.1.4'
P P 0.1023 0.0942 'International Tables Vol C Tables 4.2.6.8 and 6.1.1.4'
Cl Cl 0.1484 0.1585 'International Tables Vol C Tables 4.2.6.8 and 6.1.1.4'
Ru Ru -1.2594 0.8363 'International Tables Vol C Tables 4.2.6.8 and 6.1.1.4'
O O 0.0106 0.0060 'International Tables Vol C Tables 4.2.6.8 and 6.1.1.4'

loop_
_geom_angle_atom_site_label_1
_geom_angle_atom_site_label_2
_geom_angle_atom_site_label_3
_geom_angle
C1 Ru1 N1 63.27(9)
C1 Ru1 N3 164.23(9)
N1 Ru1 N3 102.42(8)
C1 Ru1 P2 100.42(7)
N1 Ru1 P2 160.83(6)
N3 Ru1 P2 92.27(6)
C1 Ru1 P1 99.17(7)
N1 Ru1 P1 93.98(6)
N3 Ru1 P1 87.97(6)
P2 Ru1 P1 98.84(2)
C1 Ru1 Cl1 87.90(7)
N1 Ru1 Cl1 79.78(6)
N3 Ru1 Cl1 82.72(6)
P2 Ru1 Cl1 90.10(2)
P1 Ru1 Cl1 167.35(2)
C22 P1 C28 102.82(12)
C22 P1 C21 97.04(12)
C28 P1 C21 100.42(12)
C22 P1 Ru1 126.11(9)
C28 P1 Ru1 115.18(8)
C21 P1 Ru1 111.14(9)
C40 P2 C41 102.98(14)
C40 P2 C47 101.43(14)
C41 P2 C47 99.78(13)
C40 P2 Ru1 107.86(11)
C41 P2 Ru1 121.70(9)
C47 P2 Ru1 120.20(9)
N2 N1 Ru1 87.02(13)
N2 N1 H1A 108.5(19)
Ru1 N1 H1A 134.5(19)
N2 N1 H1B 107.6(17)
Ru1 N1 H1B 107.7(17)
H1A N1 H1B 108(3)
C1 N2 C9 134.0(2)
C1 N2 N1 106.90(19)
C9 N2 N1 118.98(19)
C34 N3 N4 104.7(2)
C34 N3 Ru1 127.07(18)
N4 N3 Ru1 128.17(17)
C36 N4 N3 110.7(2)
C36 N4 C39 126.8(3)
N3 N4 C39 122.5(2)
C15 N5 N6 104.8(2)
C17 N6 N5 112.3(2)
C17 N6 C20 130.6(3)
N5 N6 C20 117.1(2)
N2 C1 C2 116.9(2)
N2 C1 Ru1 102.81(16)
C2 C1 Ru1 138.68(18)
C1 C2 C3 108.6(2)
C1 C2 H2A 110.0
C3 C2 H2A 110.0
C1 C2 H2B 110.0
C3 C2 H2B 110.0
H2A C2 H2B 108.4
C4 C3 C2 114.3(3)
C4 C3 H3A 108.7
C2 C3 H3A 108.7
C4 C3 H3B 108.7
C2 C3 H3B 108.7
H3A C3 H3B 107.6
C3 C4 C5 108.0(5)
C3 C4 H4A 110.1
C5 C4 H4A 110.1
C3 C4 H4B 110.1
C5 C4 H4B 110.1
H4A C4 H4B 108.4
C6 C5 C4 108.4(8)
C6 C5 H5A 110.0
C4 C5 H5A 110.0
C6 C5 H5B 110.0
C4 C5 H5B 110.0
H5A C5 H5B 108.4
C6 C5 H6E 102.3
C4 C5 H6E 116.2
H5B C5 H6E 109.5
H5A C5 H6G 102.8
C5 C6 H6A 109.6
C5 C6 H6B 109.8
H6A C6 H6B 109.5
C5 C6 H6C 109.1
H6A C6 H6C 109.5
H6B C6 H6C 109.5
H6J C6C H6L 109.5
H6K C6C H6L 109.5
C5A C4A H4C 105.2
C5A C4A H4D 105.2
H4C C4A H4D 105.9
C6A C5A C4A 116(3)
C6A C5A H5C 108.2
C4A C5A H5C 108.2
H6A C5A H5C 107.0
C6A C5A H5D 108.2
C4A C5A H5D 108.2
H6J C5A H6G 100.6
H6A C5A H6H 105.9
H6J C5A H6H 100.6
H6A C5A H6I 105.9
H6J C5A H6I 100.6
C5A C6A H6D 113.2
C5A C6A H6E 113.2
H6D C6A H6E 109.5
C5A C6A H6F 101.7
H6D C6A H6F 109.5
H6E C6A H6F 109.5
H6E C6A H6G 105.3
H6E C6A H6H 105.3
H6E C6A H6I 105.3
C5B C4B H4E 108.9
C5B C4B H4F 108.9
H4E C4B H4F 109.0
C6B C5B C4B 95(4)
C6B C5B H6C 104.3
C4B C5B H6C 135.5
C6B C5B H5E 112.7
C4B C5B H5E 114.0
C6B C5B H5F 112.7
C4B C5B H5F 112.7
H5E C5B H6G 112.7
H5F C5B H6G 112.7
H5E C5B H6H 112.7
H5F C5B H6H 112.7
H5E C5B H6I 112.7
H5F C5B H6I 112.7
C10 C9 C14 120.7(2)
C10 C9 N2 119.7(2)
C14 C9 N2 119.5(2)
C9 C10 C11 119.4(3)
C9 C10 H10 120.3
C11 C10 H10 120.3
C12 C11 C10 120.4(3)
C12 C11 H11 119.8
C10 C11 H11 119.8
C13 C12 C11 119.9(3)
C13 C12 H12 120.0
C11 C12 H12 120.0
C12 C13 C14 120.4(3)
C12 C13 H13 119.8
C14 C13 H13 119.8
C13 C14 C9 119.2(3)
C13 C14 H14 120.4
C9 C14 H14 120.4
N5 C15 C16 110.4(3)
N5 C15 C18 119.1(3)
C16 C15 C18 130.5(3)
C17 C16 C15 106.3(3)
C17 C16 H16 126.9
C15 C16 H16 126.9
N6 C17 C16 106.2(3)
N6 C17 C19 122.2(3)
C16 C17 C19 131.6(3)
C15 C18 H18A 109.5
C15 C18 H18B 109.5
H18A C18 H18B 109.5
C15 C18 H18C 109.5
H18A C18 H18C 109.5
H18B C18 H18C 109.5
C17 C19 H19A 109.5
C17 C19 H19B 109.5
H19A C19 H19B 109.5
C17 C19 H19C 109.5
H19A C19 H19C 109.5
H19B C19 H19C 109.5
N6 C20 C21 112.4(2)
N6 C20 H20A 109.1
C21 C20 H20A 109.1
N6 C20 H20B 109.1
C21 C20 H20B 109.1
H20A C20 H20B 107.9
C20 C21 P1 111.50(18)
C20 C21 H21A 109.3
P1 C21 H21A 109.3
C20 C21 H21B 109.3
P1 C21 H21B 109.3
H21A C21 H21B 108.0
C23 C22 C27 117.8(2)
C23 C22 P1 121.1(2)
C27 C22 P1 120.5(2)
C24 C23 C22 121.3(3)
C24 C23 H23 119.4
C22 C23 H23 119.4
C25 C24 C23 120.0(3)
C25 C24 H24 120.0
C23 C24 H24 120.0
C24 C25 C26 119.9(3)
C24 C25 H25 120.1
C26 C25 H25 120.1
C27 C26 C25 120.3(3)
C27 C26 H26 119.9
C25 C26 H26 119.9
C26 C27 C22 120.8(3)
C26 C27 H27 119.6
C22 C27 H27 119.6
C33 C28 C29 118.7(2)
C33 C28 P1 119.7(2)
C29 C28 P1 121.5(2)
C28 C29 C30 120.0(3)
C28 C29 H29 120.0
C30 C29 H29 120.0
C31 C30 C29 120.3(3)
C31 C30 H30 119.9
C29 C30 H30 119.9
C32 C31 C30 120.5(3)
C32 C31 H31 119.8
C30 C31 H31 119.8
C31 C32 C33 120.0(3)
C31 C32 H32 120.0
C33 C32 H32 120.0
C28 C33 C32 120.5(3)
C28 C33 H33 119.7
C32 C33 H33 119.7
N3 C34 C35 110.2(3)
N3 C34 C37 124.0(2)
C35 C34 C37 125.7(3)
C36 C35 C34 106.7(3)
C36 C35 H35 126.6
C34 C35 H35 126.6
N4 C36 C35 107.6(3)
N4 C36 C38 122.3(3)
C35 C36 C38 130.1(3)
C34 C37 H37A 109.5
C34 C37 H37B 109.5
H37A C37 H37B 109.5
C34 C37 H37C 109.5
H37A C37 H37C 109.5
H37B C37 H37C 109.5
C36 C38 H38A 109.5
C36 C38 H38B 109.5
H38A C38 H38B 109.5
C36 C38 H38C 109.5
H38A C38 H38C 109.5
H38B C38 H38C 109.5
N4 C39 C40 113.7(2)
N4 C39 H39A 108.8
C40 C39 H39A 108.8
N4 C39 H39B 108.8
C40 C39 H39B 108.8
H39A C39 H39B 107.7
C39 C40 P2 111.8(2)
C39 C40 H40A 109.3
P2 C40 H40A 109.3
C39 C40 H40B 109.3
P2 C40 H40B 109.3
H40A C40 H40B 107.9
C42 C41 C46 118.5(3)
C42 C41 P2 118.1(2)
C46 C41 P2 123.4(2)
C41 C42 C43 121.5(3)
C41 C42 H42 119.2
C43 C42 H42 119.2
C44 C43 C42 119.1(3)
C44 C43 H43 120.5
C42 C43 H43 120.5
C45 C44 C43 120.7(3)
C45 C44 H44 119.6
C43 C44 H44 119.6
C44 C45 C46 120.4(3)
C44 C45 H45 119.8
C46 C45 H45 119.8
C41 C46 C45 119.7(3)
C41 C46 H46 120.1
C45 C46 H46 120.1
C48 C47 C52 118.2(3)
C48 C47 P2 122.9(2)
C52 C47 P2 118.8(2)
C47 C48 C49 121.4(3)
C47 C48 H48 119.3
C49 C48 H48 119.3
C50 C49 C48 120.2(4)
C50 C49 H49 119.9
C48 C49 H49 119.9
C51 C50 C49 119.6(4)
C51 C50 H50 120.2
C49 C50 H50 120.2
C50 C51 C52 121.2(4)
C50 C51 H51 119.4
C52 C51 H51 119.4
C47 C52 C51 119.6(3)
C47 C52 H52 120.2
C51 C52 H52 120.2
C65 B1 C53 103.9(2)
C65 B1 C71A 118.2(5)
C53 B1 C71A 107.4(7)
C65 B1 C71 106.7(5)
C53 B1 C71 118.1(7)
C65 B1 C59 113.3(2)
C53 B1 C59 111.1(2)
C71A B1 C59 103.1(9)
C71 B1 C59 104.1(9)
C54 C53 C58 114.2(3)
C54 C53 B1 125.4(3)
C58 C53 B1 120.3(3)
C53 C54 C55 122.4(3)
C53 C54 H54 118.8
C55 C54 H54 118.8
C56 C55 C54 120.8(3)
C56 C55 H55 119.6
C54 C55 H55 119.6
C55 C56 C57 118.4(4)
C55 C56 H56 120.8
C57 C56 H56 120.8
C58 C57 C56 120.3(4)
C58 C57 H57 119.9
C56 C57 H57 119.9
C57 C58 C53 124.0(3)
C57 C58 H58 118.0
C53 C58 H58 118.0
C64 C59 C60 113.8(3)
C64 C59 B1 122.6(3)
C60 C59 B1 123.3(3)
C61 C60 C59 123.3(3)
C61 C60 H60 118.4
C59 C60 H60 118.4
C62 C61 C60 120.2(4)
C62 C61 H61 119.9
C60 C61 H61 119.9
C63 C62 C61 118.8(3)
C63 C62 H62 120.6
C61 C62 H62 120.6
C62 C63 C64 120.3(3)
C62 C63 H63 119.8
C64 C63 H63 119.8
C59 C64 C63 123.5(3)
C59 C64 H64 118.3
C63 C64 H64 118.3
C70 C65 C66 115.3(3)
C70 C65 B1 124.2(3)
C66 C65 B1 120.1(3)
C67 C66 C65 123.0(4)
C67 C66 H66 118.5
C65 C66 H66 118.5
C68 C67 C66 120.2(4)
C68 C67 H67 119.9
C66 C67 H67 119.9
C67 C68 C69 118.8(4)
C67 C68 H68 120.6
C69 C68 H68 120.6
C68 C69 C70 120.6(4)
C68 C69 H69 119.7
C70 C69 H69 119.7
C65 C70 C69 122.1(4)
C65 C70 H70 119.0
C69 C70 H70 119.0
C72 C71 C76 113.3(9)
C72 C71 B1 127.9(10)
C76 C71 B1 118.5(9)
C73 C72 C71 123.6(13)
C73 C72 H72 118.2
C71 C72 H72 118.2
C74 C73 C72 120.9(13)
C74 C73 H73 119.6
C72 C73 H73 119.6
C73 C74 C75 117.5(14)
C73 C74 H74 121.3
C75 C74 H74 121.3
C74 C75 C76 121.2(13)
C74 C75 H75 119.4
C76 C75 H75 119.4
C75 C76 C71 123.3(10)
C75 C76 H76 118.4
C71 C76 H76 118.4
C72A C71A C76A 116.2(9)
C72A C71A B1 118.1(10)
C76A C71A B1 125.2(9)
C73A C72A C71A 121.5(12)
C73A C72A H72A 119.2
C71A C72A H72A 119.2
C74A C73A C72A 119.9(14)
C74A C73A H73A 120.1
C72A C73A H73A 120.1
C73A C74A C75A 120.8(13)
C73A C74A H74A 119.6
C75A C74A H74A 119.6
C74A C75A C76A 118.8(12)
C74A C75A H75A 120.6
C76A C75A H75A 120.6
C75A C76A C71A 122.6(9)
C75A C76A H76A 118.7
C71A C76A H76A 118.7
C4S O1S C1S 105.0(10)
O1S C1S C2S 112.2(10)
O1S C1S H1S1 109.2
C2S C1S H1S1 109.2
C4S C1S H1S1 106.8
O1S C1S H1S2 109.2
C2S C1S H1S2 109.2
H1S1 C1S H1S2 107.9
C1S C2S C3S 102.0(9)
C1S C2S H2S1 111.4
C3S C2S H2S1 111.4
C1S C2S H2S2 111.4
C3S C2S H2S2 111.4
H2S1 C2S H2S2 109.2
C4S C3S C2S 91.6(8)
C4S C3S H3S1 113.4
C2S C3S H3S1 113.4
C4S C3S H3S2 113.4
C2S C3S H3S2 113.4
H3S1 C3S H3S2 110.7
O1S C4S C3S 118.3(11)
O1S C4S H4S1 107.7
C3S C4S H4S1 107.7
O1S C4S H4S2 107.7
C3S C4S H4S2 107.7
C1S C4S H4S2 101.0
H4S1 C4S H4S2 107.1
C1T O1T C4T 112.1(15)
O1T C1T C2T 112.7(13)
O1T C1T H1T1 109.1
C2T C1T H1T1 109.1
O1T C1T H1T2 109.1
C2T C1T H1T2 109.1
C4T C1T H1T2 118.2
H1T1 C1T H1T2 107.8
C1T C2T C3T 100.7(12)
C1T C2T H2T1 111.6
C3T C2T H2T1 111.6
C1T C2T H2T2 111.6
C3T C2T H2T2 111.6
H2T1 C2T H2T2 109.4
C4T C3T C2T 95.8(12)
C4T C3T H3T1 112.6
C2T C3T H3T1 112.6
C4T C3T H3T2 112.6
C2T C3T H3T2 112.6
H3T1 C3T H3T2 110.1
O1T C4T C3T 116.8(15)
O1T C4T H4T1 108.1
C3T C4T H4T1 108.1
O1T C4T H4T2 108.1
C3T C4T H4T2 108.1
H4T1 C4T H4T2 107.3

loop_
_geom_bond_atom_site_label_1
_geom_bond_atom_site_label_2
_geom_bond_distance
Ru1 C1 1.966(2)
Ru1 N1 2.249(2)
Ru1 N3 2.253(2)
Ru1 P2 2.2802(7)
Ru1 P1 2.3382(7)
Ru1 Cl1 2.4531(6)
P1 C22 1.839(3)
P1 C28 1.844(3)
P1 C21 1.856(3)
P2 C40 1.820(3)
P2 C41 1.833(3)
P2 C47 1.848(3)
N1 N2 1.438(3)
N1 H1A 0.83(3)
N1 H1B 0.88(3)
N2 C1 1.329(3)
N2 C9 1.436(3)
N3 C34 1.341(3)
N3 N4 1.391(3)
N4 C36 1.346(4)
N4 C39 1.451(4)
N5 C15 1.333(3)
N5 N6 1.355(3)
N6 C17 1.331(4)
N6 C20 1.461(3)
C1 C2 1.504(3)
C2 C3 1.533(4)
C2 H2A 0.9800
C2 H2B 0.9800
C3 C4 1.525(5)
C3 H3A 0.9800
C3 H3B 0.9800
C4 C5 1.555(7)
C4 H4A 0.9800
C4 H4B 0.9800
C5 C6 1.525(7)
C5 H5A 0.9800
C5 H5B 0.9800
C6 H6A 0.9700
C6 H6B 0.9700
C6 H6C 0.9701
C6C H6J 0.9700
C6C H6K 0.9700
C6C H6L 0.9700
C4A C5A 1.555(7)
C4A H4C 0.9800
C4A H4D 0.9800
C5A C6A 1.525(7)
C5A H5C 0.9800
C5A H5D 0.9800
C5A H6G 1.0238
C5A H6H 1.0238
C5A H6I 1.0238
C6A H6D 0.9700
C6A H6E 0.9700
C6A H6F 0.9700
C6A H6G 1.1564
C6A H6H 1.1564
C6A H6I 1.1564
C4B C5B 1.555(7)
C4B H4E 0.9800
C4B H4F 0.9800
C5B C6B 1.525(7)
C5B H6F 1.2104
C5B H5E 0.9800
C5B H5F 0.9800
C6B H6G 0.0000
C6B H6H 0.0000
C6B H6I 0.0000
C9 C10 1.375(4)
C9 C14 1.382(3)
C10 C11 1.380(4)
C10 H10 0.9400
C11 C12 1.375(4)
C11 H11 0.9400
C12 C13 1.374(4)
C12 H12 0.9400
C13 C14 1.381(4)
C13 H13 0.9400
C14 H14 0.9400
C15 C16 1.381(4)
C15 C18 1.497(4)
C16 C17 1.373(4)
C16 H16 0.9400
C17 C19 1.501(4)
C18 H18A 0.9700
C18 H18B 0.9700
C18 H18C 0.9700
C19 H19A 0.9700
C19 H19B 0.9700
C19 H19C 0.9700
C20 C21 1.534(3)
C20 H20A 0.9800
C20 H20B 0.9800
C21 H21A 0.9800
C21 H21B 0.9800
C22 C23 1.389(4)
C22 C27 1.397(4)
C23 C24 1.378(4)
C23 H23 0.9400
C24 C25 1.373(5)
C24 H24 0.9400
C25 C26 1.378(5)
C25 H25 0.9400
C26 C27 1.376(4)
C26 H26 0.9400
C27 H27 0.9400
C28 C33 1.389(4)
C28 C29 1.392(4)
C29 C30 1.393(4)
C29 H29 0.9400
C30 C31 1.368(5)
C30 H30 0.9400
C31 C32 1.365(5)
C31 H31 0.9400
C32 C33 1.391(4)
C32 H32 0.9400
C33 H33 0.9400
C34 C35 1.397(4)
C34 C37 1.490(4)
C35 C36 1.354(5)
C35 H35 0.9400
C36 C38 1.507(4)
C37 H37A 0.9700
C37 H37B 0.9700
C37 H37C 0.9700
C38 H38A 0.9700
C38 H38B 0.9700
C38 H38C 0.9700
C39 C40 1.525(4)
C39 H39A 0.9800
C39 H39B 0.9800
C40 H40A 0.9800
C40 H40B 0.9800
C41 C42 1.389(4)
C41 C46 1.396(4)
C42 C43 1.391(4)
C42 H42 0.9400
C43 C44 1.376(5)
C43 H43 0.9400
C44 C45 1.374(5)
C44 H44 0.9400
C45 C46 1.400(4)
C45 H45 0.9400
C46 H46 0.9400
C47 C48 1.379(4)
C47 C52 1.395(4)
C48 C49 1.385(4)
C48 H48 0.9400
C49 C50 1.370(5)
C49 H49 0.9400
C50 C51 1.359(5)
C50 H50 0.9400
C51 C52 1.400(5)
C51 H51 0.9400
C52 H52 0.9400
B1 C65 1.643(4)
B1 C53 1.646(5)
B1 C71A 1.648(5)
B1 C71 1.648(5)
B1 C59 1.648(4)
C53 C54 1.388(4)
C53 C58 1.403(4)
C54 C55 1.401(5)
C54 H54 0.9400
C55 C56 1.365(5)
C55 H55 0.9400
C56 C57 1.378(5)
C56 H56 0.9400
C57 C58 1.365(5)
C57 H57 0.9400
C58 H58 0.9400
C59 C64 1.381(4)
C59 C60 1.396(4)
C60 C61 1.381(4)
C60 H60 0.9400
C61 C62 1.362(5)
C61 H61 0.9400
C62 C63 1.358(5)
C62 H62 0.9400
C63 C64 1.386(4)
C63 H63 0.9400
C64 H64 0.9400
C65 C70 1.392(4)
C65 C66 1.401(4)
C66 C67 1.385(5)
C66 H66 0.9400
C67 C68 1.376(6)
C67 H67 0.9400
C68 C69 1.377(6)
C68 H68 0.9400
C69 C70 1.400(5)
C69 H69 0.9400
C70 H70 0.9400
C71 C72 1.405(3)
C71 C76 1.405(3)
C72 C73 1.390(4)
C72 H72 0.9400
C73 C74 1.377(4)
C73 H73 0.9400
C74 C75 1.377(4)
C74 H74 0.9400
C75 C76 1.390(4)
C75 H75 0.9400
C76 H76 0.9400
C71A C72A 1.405(3)
C71A C76A 1.405(3)
C72A C73A 1.390(4)
C72A H72A 0.9400
C73A C74A 1.377(4)
C73A H73A 0.9400
C74A C75A 1.377(4)
C74A H74A 0.9400
C75A C76A 1.390(4)
C75A H75A 0.9400
C76A H76A 0.9400
O1S C4S 1.224(7)
O1S C1S 1.224(7)
C1S C2S 1.559(10)
C1S H1S1 0.9800
C1S H1S2 0.9800
C2S C3S 1.563(13)
C2S H2S1 0.9800
C2S H2S2 0.9800
C3S C4S 1.558(10)
C3S H3S1 0.9800
C3S H3S2 0.9800
C4S H4S1 0.9800
C4S H4S2 0.9800
O1T C1T 1.224(7)
O1T C4T 1.224(7)
C1T C2T 1.558(10)
C1T H1T1 0.9800
C1T H1T2 0.9800
C2T C3T 1.563(13)
C2T H2T1 0.9800
C2T H2T2 0.9800
C3T C4T 1.559(10)
C3T H3T1 0.9800
C3T H3T2 0.9800
C4T H4T1 0.9800
C4T H4T2 0.9800

loop_
_geom_torsion_atom_site_label_1
_geom_torsion_atom_site_label_2
_geom_torsion_atom_site_label_3
_geom_torsion_atom_site_label_4
_geom_torsion
C1 Ru1 P1 C22 29.39(12)
N1 Ru1 P1 C22 92.93(11)
N3 Ru1 P1 C22 -164.75(11)
P2 Ru1 P1 C22 -72.77(10)
Cl1 Ru1 P1 C22 152.74(12)
C1 Ru1 P1 C28 159.66(12)
N1 Ru1 P1 C28 -136.80(11)
N3 Ru1 P1 C28 -34.48(12)
P2 Ru1 P1 C28 57.51(10)
Cl1 Ru1 P1 C28 -76.99(15)
C1 Ru1 P1 C21 -87.02(11)
N1 Ru1 P1 C21 -23.48(11)
N3 Ru1 P1 C21 78.84(11)
P2 Ru1 P1 C21 170.83(9)
Cl1 Ru1 P1 C21 36.33(15)
C1 Ru1 P2 C40 155.69(13)
N1 Ru1 P2 C40 125.4(2)
N3 Ru1 P2 C40 -14.91(12)
P1 Ru1 P2 C40 -103.21(11)
Cl1 Ru1 P2 C40 67.80(11)
C1 Ru1 P2 C41 -85.87(14)
N1 Ru1 P2 C41 -116.1(2)
N3 Ru1 P2 C41 103.53(13)
P1 Ru1 P2 C41 15.23(12)
Cl1 Ru1 P2 C41 -173.75(12)
C1 Ru1 P2 C47 40.32(14)
N1 Ru1 P2 C47 10.1(2)
N3 Ru1 P2 C47 -130.28(13)
P1 Ru1 P2 C47 141.42(12)
Cl1 Ru1 P2 C47 -47.57(12)
C1 Ru1 N1 N2 0.54(13)
N3 Ru1 N1 N2 173.48(13)
P2 Ru1 N1 N2 34.3(3)
P1 Ru1 N1 N2 -97.73(13)
Cl1 Ru1 N1 N2 93.36(13)
Ru1 N1 N2 C1 -0.75(18)
Ru1 N1 N2 C9 -177.89(19)
C1 Ru1 N3 C34 23.1(5)
N1 Ru1 N3 C34 -0.7(2)
P2 Ru1 N3 C34 166.9(2)
P1 Ru1 N3 C34 -94.4(2)
Cl1 Ru1 N3 C34 77.1(2)
C1 Ru1 N3 N4 -155.4(3)
N1 Ru1 N3 N4 -179.2(2)
P2 Ru1 N3 N4 -11.6(2)
P1 Ru1 N3 N4 87.2(2)
Cl1 Ru1 N3 N4 -101.4(2)
C34 N3 N4 C36 1.9(3)
Ru1 N3 N4 C36 -179.37(19)
C34 N3 N4 C39 -179.9(2)
Ru1 N3 N4 C39 -1.2(3)
C15 N5 N6 C17 -0.1(3)
C15 N5 N6 C20 178.3(2)
C9 N2 C1 C2 9.1(4)
N1 N2 C1 C2 -167.4(2)
C9 N2 C1 Ru1 177.4(2)
N1 N2 C1 Ru1 0.9(2)
N1 Ru1 C1 N2 -0.60(14)
N3 Ru1 C1 N2 -26.8(4)
P2 Ru1 C1 N2 -169.92(14)
P1 Ru1 C1 N2 89.25(15)
Cl1 Ru1 C1 N2 -80.21(15)
N1 Ru1 C1 C2 163.5(3)
N3 Ru1 C1 C2 137.3(3)
P2 Ru1 C1 C2 -5.8(3)
P1 Ru1 C1 C2 -106.7(3)
Cl1 Ru1 C1 C2 83.9(3)
N2 C1 C2 C3 71.2(3)
Ru1 C1 C2 C3 -91.4(3)
C1 C2 C3 C4 179.2(4)
C2 C3 C4 C5 -175.5(5)
C3 C4 C5 C6 -174.3(8)
C1 N2 C9 C10 58.7(4)
N1 N2 C9 C10 -125.1(3)
C1 N2 C9 C14 -124.7(3)
N1 N2 C9 C14 51.5(3)
C14 C9 C10 C11 -0.3(5)
N2 C9 C10 C11 176.2(3)
C9 C10 C11 C12 0.1(6)
C10 C11 C12 C13 0.0(6)
C11 C12 C13 C14 0.2(6)
C12 C13 C14 C9 -0.5(5)
C10 C9 C14 C13 0.6(4)
N2 C9 C14 C13 -176.0(3)
N6 N5 C15 C16 -0.4(3)
N6 N5 C15 C18 -178.2(3)
N5 C15 C16 C17 0.7(4)
C18 C15 C16 C17 178.2(3)
N5 N6 C17 C16 0.5(4)
C20 N6 C17 C16 -177.6(3)
N5 N6 C17 C19 -177.5(4)
C20 N6 C17 C19 4.4(6)
C15 C16 C17 N6 -0.7(4)
C15 C16 C17 C19 177.0(4)
C17 N6 C20 C21 -93.1(4)
N5 N6 C20 C21 88.9(3)
N6 C20 C21 P1 -149.5(2)
C22 P1 C21 C20 -44.9(2)
C28 P1 C21 C20 -149.39(19)
Ru1 P1 C21 C20 88.28(19)
C28 P1 C22 C23 -154.2(2)
C21 P1 C22 C23 103.4(2)
Ru1 P1 C22 C23 -19.3(2)
C28 P1 C22 C27 34.9(2)
C21 P1 C22 C27 -67.5(2)
Ru1 P1 C22 C27 169.84(17)
C27 C22 C23 C24 -2.0(4)
P1 C22 C23 C24 -173.1(2)
C22 C23 C24 C25 0.8(5)
C23 C24 C25 C26 1.4(5)
C24 C25 C26 C27 -2.3(5)
C25 C26 C27 C22 1.1(5)
C23 C22 C27 C26 1.0(4)
P1 C22 C27 C26 172.2(2)
C22 P1 C28 C33 -141.5(2)
C21 P1 C28 C33 -41.8(2)
Ru1 P1 C28 C33 77.7(2)
C22 P1 C28 C29 41.5(2)
C21 P1 C28 C29 141.3(2)
Ru1 P1 C28 C29 -99.3(2)
C33 C28 C29 C30 -0.8(4)
P1 C28 C29 C30 176.2(2)
C28 C29 C30 C31 0.3(5)
C29 C30 C31 C32 0.7(5)
C30 C31 C32 C33 -1.3(5)
C29 C28 C33 C32 0.3(4)
P1 C28 C33 C32 -176.7(2)
C31 C32 C33 C28 0.7(5)
N4 N3 C34 C35 -1.7(3)
Ru1 N3 C34 C35 179.60(19)
N4 N3 C34 C37 176.1(3)
Ru1 N3 C34 C37 -2.6(4)
N3 C34 C35 C36 0.9(4)
C37 C34 C35 C36 -176.9(3)
N3 N4 C36 C35 -1.4(4)
C39 N4 C36 C35 -179.5(3)
N3 N4 C36 C38 179.8(3)
C39 N4 C36 C38 1.7(5)
C34 C35 C36 N4 0.4(4)
C34 C35 C36 C38 179.0(4)
C36 N4 C39 C40 -132.4(3)
N3 N4 C39 C40 49.7(3)
N4 C39 C40 P2 -82.3(3)
C41 P2 C40 C39 -71.7(2)
C47 P2 C40 C39 -174.7(2)
Ru1 P2 C40 C39 58.1(2)
C40 P2 C41 C42 170.8(2)
C47 P2 C41 C42 -85.0(2)
Ru1 P2 C41 C42 49.9(3)
C40 P2 C41 C46 -10.7(3)
C47 P2 C41 C46 93.5(3)
Ru1 P2 C41 C46 -131.5(2)
C46 C41 C42 C43 1.9(4)
P2 C41 C42 C43 -179.5(2)
C41 C42 C43 C44 -1.0(5)
C42 C43 C44 C45 -0.1(5)
C43 C44 C45 C46 0.2(6)
C42 C41 C46 C45 -1.8(5)
P2 C41 C46 C45 179.7(3)
C44 C45 C46 C41 0.8(5)
C40 P2 C47 C48 128.1(3)
C41 P2 C47 C48 22.6(3)
Ru1 P2 C47 C48 -113.3(2)
C40 P2 C47 C52 -48.0(3)
C41 P2 C47 C52 -153.5(3)
Ru1 P2 C47 C52 70.7(3)
C52 C47 C48 C49 -0.1(5)
P2 C47 C48 C49 -176.2(3)
C47 C48 C49 C50 0.4(6)
C48 C49 C50 C51 -0.4(6)
C49 C50 C51 C52 0.1(7)
C48 C47 C52 C51 -0.1(5)
P2 C47 C52 C51 176.1(3)
C50 C51 C52 C47 0.1(6)
C65 B1 C53 C54 -98.4(3)
C71A B1 C53 C54 27.5(8)
C71 B1 C53 C54 19.4(9)
C59 B1 C53 C54 139.5(3)
C65 B1 C53 C58 77.3(3)
C71A B1 C53 C58 -156.7(8)
C71 B1 C53 C58 -164.8(8)
C59 B1 C53 C58 -44.8(4)
C58 C53 C54 C55 1.3(5)
B1 C53 C54 C55 177.3(3)
C53 C54 C55 C56 0.6(5)
C54 C55 C56 C57 -1.5(6)
C55 C56 C57 C58 0.4(6)
C56 C57 C58 C53 1.7(6)
C54 C53 C58 C57 -2.4(5)
B1 C53 C58 C57 -178.7(3)
C65 B1 C59 C64 -141.5(3)
C53 B1 C59 C64 -25.1(4)
C71A B1 C59 C64 89.6(5)
C71 B1 C59 C64 103.0(5)
C65 B1 C59 C60 44.1(4)
C53 B1 C59 C60 160.5(3)
C71A B1 C59 C60 -84.7(5)
C71 B1 C59 C60 -71.4(5)
C64 C59 C60 C61 1.2(5)
B1 C59 C60 C61 176.0(3)
C59 C60 C61 C62 -1.3(6)
C60 C61 C62 C63 -0.2(6)
C61 C62 C63 C64 1.7(6)
C60 C59 C64 C63 0.4(5)
B1 C59 C64 C63 -174.5(3)
C62 C63 C64 C59 -1.9(6)
C53 B1 C65 C70 -97.9(3)
C71A B1 C65 C70 143.3(10)
C71 B1 C65 C70 136.6(9)
C59 B1 C65 C70 22.7(4)
C53 B1 C65 C66 75.3(3)
C71A B1 C65 C66 -43.5(10)
C71 B1 C65 C66 -50.2(9)
C59 B1 C65 C66 -164.1(3)
C70 C65 C66 C67 1.0(5)
B1 C65 C66 C67 -172.8(3)
C65 C66 C67 C68 -1.2(6)
C66 C67 C68 C69 0.9(6)
C67 C68 C69 C70 -0.5(6)
C66 C65 C70 C69 -0.6(5)
B1 C65 C70 C69 172.9(3)
C68 C69 C70 C65 0.4(6)
C65 B1 C71 C72 -28(3)
C53 B1 C71 C72 -144(2)
C71A B1 C71 C72 179(10)
C59 B1 C71 C72 92(3)
C65 B1 C71 C76 158.8(19)
C53 B1 C71 C76 42(2)
C71A B1 C71 C76 6(6)
C59 B1 C71 C76 -81(2)
C76 C71 C72 C73 3(4)
B1 C71 C72 C73 -170(2)
C71 C72 C73 C74 -6(4)
C72 C73 C74 C75 4(4)
C73 C74 C75 C76 1(4)
C74 C75 C76 C71 -4(4)
C72 C71 C76 C75 2(4)
B1 C71 C76 C75 176(2)
C65 B1 C71A C72A -28(3)
C53 B1 C71A C72A -145(2)
C71 B1 C71A C72A 2(6)
C59 B1 C71A C72A 98(2)
C65 B1 C71A C76A 160(2)
C53 B1 C71A C76A 43(3)
C71 B1 C71A C76A -170(10)
C59 B1 C71A C76A -74(2)
C76A C71A C72A C73A -5(4)
B1 C71A C72A C73A -177(2)
C71A C72A C73A C74A 4(4)
C72A C73A C74A C75A 0(4)
C73A C74A C75A C76A -4(4)
C74A C75A C76A C71A 4(4)
C72A C71A C76A C75A 1(4)
B1 C71A C76A C75A 173(2)
C4S O1S C1S C2S 28(2)
O1S C1S C2S C3S -11.2(18)
C4S C1S C2S C3S 5.9(10)
C1S C2S C3S C4S -7.2(13)
C1S O1S C4S C3S -37(2)
C2S C3S C4S O1S 27.4(16)
C2S C3S C4S C1S 5.7(10)
C2S C1S C4S O1S -153.4(19)
O1S C1S C4S C3S 147.6(18)
C2S C1S C4S C3S -5.8(10)
C4T O1T C1T C2T -9(2)
O1T C1T C2T C3T 14(2)
C4T C1T C2T C3T 9.1(13)
C1T C2T C3T C4T -11.8(17)
C1T O1T C4T C3T -1(3)
C2T C3T C4T O1T 9(2)
C2T C3T C4T C1T 8.9(13)
C2T C1T C4T O1T 172(2)
O1T C1T C4T C3T 179(2)
C2T C1T C4T C3T -9.1(13)
